data_4085082
loop_
_publ_author_name
'Jende, Lars N.'
'Hollfelder, Christoph O.'
'Maichle-M\"ossmer, C\"acilia'
'Anwander, Reiner'

_publ_section_title
;
 Rare-Earth-Metal Allyl Complexes Supported by the
 [2-(N,N-Dimethylamino)ethyl]tetramethylcyclopentadienyl Ligand:
 Structural Characterization, Reactivity, and Isoprene Polymerization
;
_journal_issue 1
_journal_name_full Organometallics
_journal_page_first 32
_journal_paper_doi 10.1021/om500725g
_journal_volume 34
_journal_year 2015
_chemical_formula_sum 'C19 H32 N Y'
_chemical_formula_weight 363.36
_chemical_name_systematic
;
 ?
;
_space_group_crystal_system monoclinic
_space_group_IT_number 4
_space_group_name_Hall 'P 2yb'
_space_group_name_H-M_alt 'P 1 21 1'
_symmetry_space_group_name_Hall 'P 2yb'
_symmetry_space_group_name_H-M 'P 1 21 1'
_atom_sites_solution_hydrogens geom
_audit_creation_method SHELXL-2013
_cell_angle_alpha 90
_cell_angle_beta 114.260(3)
_cell_angle_gamma 90
_cell_formula_units_Z 2
_cell_length_a 8.4644(4)
_cell_length_b 13.9975(5)
_cell_length_c 8.5546(4)
_cell_measurement_reflns_used 10618
_cell_measurement_temperature 173(2)
_cell_measurement_theta_max 59.35
_cell_measurement_theta_min 5.82
_cell_volume 924.05(7)
_computing_cell_refinement 'X-Area Software Package'
_computing_data_collection 'X-Area Software Package'
_computing_data_reduction 'X-Area Software Pachage'
_computing_structure_refinement 'SHELXL-2013 (Sheldrick, 2013)'
_computing_structure_solution 'SHELXS-97 (Sheldrick, 1990)'
_diffrn_ambient_temperature 173(2)
_diffrn_measured_fraction_theta_full 0.998
_diffrn_measured_fraction_theta_max 0.997
_diffrn_measurement_device_type 'STOE IPDS 2T'
_diffrn_measurement_method 'omega scans'
_diffrn_radiation_monochromator graphite
_diffrn_radiation_source 'fine-focus sealed tube'
_diffrn_radiation_type MoK\a
_diffrn_radiation_wavelength 0.71073
_diffrn_reflns_av_R_equivalents 0.0718
_diffrn_reflns_av_unetI/netI 0.0434
_diffrn_reflns_Laue_measured_fraction_full 0.998
_diffrn_reflns_Laue_measured_fraction_max 0.997
_diffrn_reflns_limit_h_max 11
_diffrn_reflns_limit_h_min -11
_diffrn_reflns_limit_k_max 17
_diffrn_reflns_limit_k_min -19
_diffrn_reflns_limit_l_max 11
_diffrn_reflns_limit_l_min -11
_diffrn_reflns_number 17571
_diffrn_reflns_point_group_measured_fraction_full 0.971
_diffrn_reflns_point_group_measured_fraction_max 0.959
_diffrn_reflns_theta_full 25.242
_diffrn_reflns_theta_max 29.151
_diffrn_reflns_theta_min 2.910
_exptl_absorpt_coefficient_mu 3.151
_exptl_absorpt_correction_T_max 1.04300
_exptl_absorpt_correction_T_min 0.36619
_exptl_absorpt_correction_type numerical
_exptl_absorpt_process_details MulAbs
_exptl_crystal_colour colorless
_exptl_crystal_density_diffrn 1.306
_exptl_crystal_description plate
_exptl_crystal_F_000 384
_exptl_crystal_size_max 0.500
_exptl_crystal_size_mid 0.400
_exptl_crystal_size_min 0.200
_refine_diff_density_max 0.509
_refine_diff_density_min -0.769
_refine_diff_density_rms 0.077
_refine_ls_abs_structure_details
;
 Flack x determined using 2018 quotients [(I+)-(I-)]/[(I+)+(I-)]
 (Parsons and Flack (2004), Acta Cryst. A60, s61).
;
_refine_ls_abs_structure_Flack -0.022(6)
_refine_ls_extinction_coef 0.018(3)
_refine_ls_extinction_expression Fc^*^=kFc[1+0.001xFc^2^\l^3^/sin(2\q)]^-1/4^
_refine_ls_extinction_method SHELXL
_refine_ls_goodness_of_fit_ref 1.154
_refine_ls_hydrogen_treatment constr
_refine_ls_matrix_type full
_refine_ls_number_parameters 197
_refine_ls_number_reflns 4788
_refine_ls_number_restraints 1
_refine_ls_restrained_S_all 1.154
_refine_ls_R_factor_all 0.0416
_refine_ls_R_factor_gt 0.0395
_refine_ls_shift/su_max 0.003
_refine_ls_shift/su_mean 0.000
_refine_ls_structure_factor_coef Fsqd
_refine_ls_weighting_details 'w=1/[\s^2^(Fo^2^)+(0.0333P)^2^+0.8589P] where P=(Fo^2^+2Fc^2^)/3'
_refine_ls_weighting_scheme calc
_refine_ls_wR_factor_gt 0.0918
_refine_ls_wR_factor_ref 0.0928
_reflns_Friedel_coverage 0.851
_reflns_Friedel_fraction_full 0.941
_reflns_Friedel_fraction_max 0.917
_reflns_number_gt 4646
_reflns_number_total 4788
_reflns_threshold_expression 'I > 2\s(I)'
_cod_data_source_file om500725g_si_003.cif
_cod_data_source_block 1a(lj116a)
_cod_depositor_comments 'Adding full bibliography for 4085082--4085086.cif.'
_cod_database_code 4085082
_shelx_space_group_comment
;
The symmetry employed for this shelxl refinement is uniquely defined
by the following loop, which should always be used as a source of
symmetry information in preference to the above space-group names.
They are only intended as comments.
;
_shelx_estimated_absorpt_t_min 0.302
_shelx_estimated_absorpt_t_max 0.571
_shelxl_version_number 2013-3

loop_
_space_group_symop_operation_xyz
'x, y, z'
'-x, y+1/2, -z'

loop_
_atom_site_label
_atom_site_type_symbol
_atom_site_fract_x
_atom_site_fract_y
_atom_site_fract_z
_atom_site_U_iso_or_equiv
_atom_site_adp_type
_atom_site_occupancy
_atom_site_site_symmetry_order
_atom_site_calc_flag
_atom_site_refinement_flags_posn
_atom_site_refinement_flags_adp
C1 C 0.0240(7) 0.1801(4) 0.7634(7) 0.0200(10) Uani 1 1 d . .
C2 C -0.0413(5) 0.2112(3) 0.5916(6) 0.0221(8) Uani 1 1 d . .
C3 C 0.0878(6) 0.1943(3) 0.5293(6) 0.0237(9) Uani 1 1 d . .
C4 C 0.2316(6) 0.1511(3) 0.6605(6) 0.0259(9) Uani 1 1 d . .
C5 C 0.1916(9) 0.1427(4) 0.8063(9) 0.0257(12) Uani 1 1 d . .
C6 C -0.0737(7) 0.1749(4) 0.8757(7) 0.0326(10) Uani 1 1 d . .
H6A H -0.0358 0.2269 0.9598 0.049 Uiso 1 1 calc R U
H6B H -0.0506 0.1134 0.9358 0.049 Uiso 1 1 calc R U
H6C H -0.1982 0.1810 0.8048 0.049 Uiso 1 1 calc R U
C7 C -0.2227(6) 0.2478(4) 0.4925(6) 0.0317(10) Uani 1 1 d . .
H7A H -0.2446 0.2544 0.3713 0.048 Uiso 1 1 calc R U
H7B H -0.2356 0.3101 0.5381 0.048 Uiso 1 1 calc R U
H7C H -0.3059 0.2026 0.5037 0.048 Uiso 1 1 calc R U
C8 C 0.0775(8) 0.2194(4) 0.3530(7) 0.0321(12) Uani 1 1 d . .
H8A H -0.0414 0.2411 0.2796 0.039 Uiso 1 1 calc R U
H8B H 0.1017 0.1616 0.2998 0.039 Uiso 1 1 calc R U
C9 C 0.3862(7) 0.1076(4) 0.6447(9) 0.0410(13) Uani 1 1 d . .
H9A H 0.4924 0.1340 0.7335 0.062 Uiso 1 1 calc R U
H9B H 0.3829 0.1221 0.5313 0.062 Uiso 1 1 calc R U
H9C H 0.3845 0.0382 0.6590 0.062 Uiso 1 1 calc R U
C10 C 0.2991(7) 0.0904(4) 0.9697(8) 0.0405(13) Uani 1 1 d . .
H10A H 0.4220 0.0953 0.9919 0.061 Uiso 1 1 calc R U
H10B H 0.2648 0.0230 0.9582 0.061 Uiso 1 1 calc R U
H10C H 0.2803 0.1189 1.0654 0.061 Uiso 1 1 calc R U
C11 C 0.2059(8) 0.2975(4) 0.3611(7) 0.0353(11) Uani 1 1 d . .
H11A H 0.3251 0.2720 0.4192 0.042 Uiso 1 1 calc R U
H11B H 0.1874 0.3153 0.2428 0.042 Uiso 1 1 calc R U
C12 C 0.0200(9) 0.4295(5) 0.3596(8) 0.0412(15) Uani 1 1 d . .
H12A H -0.0708 0.3887 0.3670 0.062 Uiso 1 1 calc R U
H12B H -0.0006 0.4379 0.2390 0.062 Uiso 1 1 calc R U
H12C H 0.0182 0.4919 0.4108 0.062 Uiso 1 1 calc R U
C13 C 0.3227(9) 0.4530(4) 0.4500(8) 0.0453(15) Uani 1 1 d . .
H13A H 0.4382 0.4245 0.5067 0.068 Uiso 1 1 calc R U
H13B H 0.3171 0.5115 0.5104 0.068 Uiso 1 1 calc R U
H13C H 0.3001 0.4684 0.3309 0.068 Uiso 1 1 calc R U
C14 C 0.4503(6) 0.3265(8) 1.0622(6) 0.0417(11) Uani 1 1 d . .
H14A H 0.3918 0.3862 1.0412 0.050 Uiso 1 1 calc R U
H14B H 0.4520 0.2869 1.1530 0.050 Uiso 1 1 calc R U
C15 C 0.5330(6) 0.2972(4) 0.9604(7) 0.0377(12) Uani 1 1 d . .
H15 H 0.5897 0.2370 0.9864 0.045 Uiso 1 1 calc R U
C16 C 0.5409(6) 0.3471(4) 0.8249(7) 0.0362(14) Uani 1 1 d . .
H16A H 0.4862 0.4077 0.7940 0.043 Uiso 1 1 calc R U
H16B H 0.6010 0.3210 0.7624 0.043 Uiso 1 1 calc R U
C17 C 0.0067(8) 0.4170(4) 0.8629(9) 0.0463(15) Uani 1 1 d . .
H17A H 0.0968 0.3850 0.9542 0.056 Uiso 1 1 calc R U
H17B H -0.1109 0.4009 0.8349 0.056 Uiso 1 1 calc R U
C18 C 0.0456(11) 0.4853(6) 0.7729(13) 0.048(2) Uani 1 1 d . .
H18 H -0.0517 0.5138 0.6839 0.057 Uiso 1 1 calc R U
C19 C 0.2029(10) 0.5201(5) 0.7894(12) 0.0402(17) Uani 1 1 d . .
H19A H 0.3067 0.4953 0.8755 0.048 Uiso 1 1 calc R U
H19B H 0.2083 0.5690 0.7148 0.048 Uiso 1 1 calc R U
N1 N 0.1903(6) 0.3841(3) 0.4528(6) 0.0321(9) Uani 1 1 d . .
Y1 Y 0.21037(4) 0.33165(5) 0.74988(4) 0.02071(12) Uani 1 1 d . .

loop_
_atom_site_aniso_label
_atom_site_aniso_U_11
_atom_site_aniso_U_22
_atom_site_aniso_U_33
_atom_site_aniso_U_23
_atom_site_aniso_U_13
_atom_site_aniso_U_12
C1 0.016(2) 0.023(3) 0.017(2) -0.0001(18) 0.0021(16) -0.0021(18)
C2 0.0193(18) 0.021(2) 0.024(2) 0.0032(16) 0.0071(16) 0.0010(16)
C3 0.026(2) 0.020(2) 0.027(2) -0.0023(16) 0.0128(17) -0.0024(17)
C4 0.026(2) 0.022(2) 0.031(2) -0.0017(18) 0.0128(18) 0.0014(17)
C5 0.028(3) 0.021(3) 0.029(3) 0.006(2) 0.012(2) 0.006(2)
C6 0.034(2) 0.037(3) 0.031(2) 0.002(2) 0.018(2) -0.002(2)
C7 0.025(2) 0.037(3) 0.029(2) 0.007(2) 0.0066(19) 0.005(2)
C8 0.043(3) 0.035(3) 0.025(2) -0.005(2) 0.022(2) -0.007(2)
C9 0.033(3) 0.032(3) 0.065(4) -0.005(3) 0.027(3) 0.006(2)
C10 0.032(3) 0.038(3) 0.044(3) 0.017(2) 0.007(2) 0.008(2)
C11 0.047(3) 0.036(3) 0.033(2) -0.002(2) 0.027(2) -0.006(2)
C12 0.055(4) 0.036(3) 0.039(3) 0.015(2) 0.026(3) 0.011(3)
C13 0.066(4) 0.035(3) 0.049(3) 0.000(3) 0.037(3) -0.017(3)
C14 0.0264(18) 0.057(3) 0.0301(19) 0.003(4) -0.0001(15) 0.006(4)
C15 0.0166(19) 0.039(3) 0.047(3) -0.004(2) 0.002(2) 0.0008(18)
C16 0.0217(17) 0.038(4) 0.050(3) -0.007(2) 0.0149(18) -0.002(2)
C17 0.044(3) 0.034(3) 0.077(4) -0.015(3) 0.041(3) 0.002(2)
C18 0.051(4) 0.032(4) 0.069(5) -0.008(3) 0.034(4) 0.009(3)
C19 0.038(4) 0.026(3) 0.061(5) 0.002(3) 0.025(3) 0.006(3)
N1 0.043(2) 0.027(2) 0.033(2) 0.0025(17) 0.022(2) -0.0037(18)
Y1 0.01878(16) 0.02049(18) 0.02283(17) -0.0006(3) 0.00851(11) 0.0019(3)

loop_
_atom_type_symbol
_atom_type_description
_atom_type_scat_dispersion_real
_atom_type_scat_dispersion_imag
_atom_type_scat_source
C C 0.0033 0.0016 'International Tables Vol C Tables 4.2.6.8 and 6.1.1.4'
H H 0.0000 0.0000 'International Tables Vol C Tables 4.2.6.8 and 6.1.1.4'
N N 0.0061 0.0033 'International Tables Vol C Tables 4.2.6.8 and 6.1.1.4'
Y Y -2.7962 3.5667 'International Tables Vol C Tables 4.2.6.8 and 6.1.1.4'

loop_
_geom_angle_atom_site_label_1
_geom_angle_atom_site_label_2
_geom_angle_atom_site_label_3
_geom_angle
C2 C1 C5 107.9(5)
C2 C1 C6 126.7(5)
C5 C1 C6 125.0(5)
C2 C1 Y1 72.3(3)
C5 C1 Y1 76.0(3)
C6 C1 Y1 123.7(4)
C1 C2 C3 107.9(4)
C1 C2 C7 124.3(4)
C3 C2 C7 127.6(4)
C1 C2 Y1 76.9(3)
C3 C2 Y1 73.3(3)
C7 C2 Y1 119.8(3)
C4 C3 C2 108.6(4)
C4 C3 C8 124.8(4)
C2 C3 C8 126.6(4)
C4 C3 Y1 77.4(3)
C2 C3 Y1 75.1(3)
C8 C3 Y1 113.2(3)
C3 C4 C5 107.2(4)
C3 C4 C9 127.1(5)
C5 C4 C9 125.1(5)
C3 C4 Y1 71.6(3)
C5 C4 Y1 76.1(3)
C9 C4 Y1 125.1(4)
C1 C5 C4 108.4(5)
C1 C5 C10 125.5(6)
C4 C5 C10 125.6(5)
C1 C5 Y1 73.6(3)
C4 C5 Y1 73.2(3)
C10 C5 Y1 125.7(4)
C3 C8 C11 111.9(5)
N1 C11 C8 113.3(4)
C15 C14 Y1 75.3(3)
C16 C15 C14 126.2(6)
C16 C15 Y1 74.1(3)
C14 C15 Y1 74.0(3)
C15 C16 Y1 75.4(3)
C18 C17 Y1 76.0(4)
C17 C18 C19 130.4(9)
C17 C18 Y1 74.0(4)
C19 C18 Y1 76.9(4)
C18 C19 Y1 73.0(5)
C12 N1 C11 110.3(5)
C12 N1 C13 106.8(5)
C11 N1 C13 106.9(4)
C12 N1 Y1 108.0(3)
C11 N1 Y1 107.7(3)
C13 N1 Y1 117.1(4)
N1 Y1 C17 116.8(2)
N1 Y1 C3 69.50(14)
C17 Y1 C3 119.03(18)
N1 Y1 C14 136.39(17)
C17 Y1 C14 89.3(2)
C3 Y1 C14 129.4(3)
N1 Y1 C16 81.30(17)
C17 Y1 C16 132.9(2)
C3 Y1 C16 107.96(16)
C14 Y1 C16 56.34(17)
N1 Y1 C18 91.1(2)
C17 Y1 C18 30.1(2)
C3 Y1 C18 126.8(2)
C14 Y1 C18 99.2(3)
C16 Y1 C18 117.7(2)
N1 Y1 C2 87.91(14)
C17 Y1 C2 88.00(17)
C3 Y1 C2 31.61(14)
C14 Y1 C2 129.6(2)
C16 Y1 C2 138.03(16)
C18 Y1 C2 102.9(2)
N1 Y1 C15 110.88(17)
C17 Y1 C15 119.5(2)
C3 Y1 C15 110.82(16)
C14 Y1 C15 30.67(18)
C16 Y1 C15 30.53(18)
C18 Y1 C15 122.4(2)
C2 Y1 C15 129.28(16)
N1 Y1 C19 81.3(2)
C17 Y1 C19 56.0(2)
C3 Y1 C19 143.5(2)
C14 Y1 C19 86.9(3)
C16 Y1 C19 88.0(2)
C18 Y1 C19 30.1(3)
C2 Y1 C19 130.3(2)
C15 Y1 C19 99.6(2)
N1 Y1 C4 88.42(14)
C17 Y1 C4 132.66(17)
C3 Y1 C4 31.02(15)
C14 Y1 C4 98.7(3)
C16 Y1 C4 87.57(17)
C18 Y1 C4 154.4(2)
C2 Y1 C4 51.50(14)
C15 Y1 C4 81.33(16)
C19 Y1 C4 169.3(2)
N1 Y1 C1 117.81(16)
C17 Y1 C1 81.66(19)
C3 Y1 C1 51.44(15)
C14 Y1 C1 99.1(2)
C16 Y1 C1 130.32(18)
C18 Y1 C1 107.88(17)
C2 Y1 C1 30.89(15)
C15 Y1 C1 106.89(18)
C19 Y1 C1 137.3(2)
C4 Y1 C1 51.03(16)
N1 Y1 C5 117.95(17)
C17 Y1 C5 106.7(2)
C3 Y1 C5 50.93(18)
C14 Y1 C5 82.4(3)
C16 Y1 C5 99.96(19)
C18 Y1 C5 135.9(2)
C2 Y1 C5 50.75(17)
C15 Y1 C5 79.56(19)
C19 Y1 C5 159.97(17)
C4 Y1 C5 30.75(18)
C1 Y1 C5 30.43(19)

loop_
_geom_bond_atom_site_label_1
_geom_bond_atom_site_label_2
_geom_bond_distance
C1 C2 1.410(7)
C1 C5 1.412(9)
C1 C6 1.505(7)
C1 Y1 2.675(6)
C2 C3 1.419(6)
C2 C7 1.506(6)
C2 Y1 2.616(5)
C3 C4 1.408(7)
C3 C8 1.516(7)
C3 Y1 2.593(4)
C4 C5 1.425(8)
C4 C9 1.500(7)
C4 Y1 2.667(5)
C5 C10 1.508(8)
C5 Y1 2.705(6)
C8 C11 1.523(8)
C11 N1 1.479(7)
C12 N1 1.474(8)
C13 N1 1.486(7)
C14 C15 1.384(8)
C14 Y1 2.609(4)
C15 C16 1.378(8)
C15 Y1 2.625(5)
C16 Y1 2.610(5)
C17 C18 1.350(11)
C17 Y1 2.590(5)
C18 C19 1.369(12)
C18 Y1 2.614(7)
C19 Y1 2.663(7)
N1 Y1 2.583(4)
